data_9010836
loop_
_publ_author_name
'Krickl, R.'
'Wildner, M.'

_publ_section_title
;
 Crystal chemistry of synthetic Co- and Ni-analogues of natrochalcite - the
 shortest known hydrogen bonds among mineral-type compounds
 Part I: single-crystal X-ray structures
 Sample: T = 293 K
;
_journal_name_full 'European Journal of Mineralogy'
_journal_page_first 805
_journal_page_last 816
_journal_paper_doi 10.1127/0935-1221/2007/0019-1770
_journal_volume 19
_journal_year 2007
_chemical_formula_sum 'Co2 H3 Na O10 Se2'
_chemical_name_mineral NaCoSe
_space_group_IT_number 12
_symmetry_space_group_name_Hall '-C 2y'
_symmetry_space_group_name_H-M 'C 1 2/m 1'
_cell_angle_alpha 90
_cell_angle_beta 115.09
_cell_angle_gamma 90
_cell_formula_units_Z 2
_cell_length_a 8.939
_cell_length_b 6.382
_cell_length_c 7.554
_cell_volume 390.283
_database_code_amcsd 0007250
_diffrn_ambient_temperature 293
_exptl_crystal_density_diffrn 3.930
_cod_original_formula_sum 'Na Co2 Se2 O10 H3'
_cod_database_code 9010836
_amcsd_formula_title NaCo2Se2O10H3

loop_
_space_group_symop_operation_xyz
x,y,z
1/2+x,1/2+y,z
x,-y,z
1/2+x,1/2-y,z
-x,y,-z
1/2-x,1/2+y,-z
-x,-y,-z
1/2-x,1/2-y,-z

loop_
_atom_site_aniso_label
_atom_site_aniso_U_11
_atom_site_aniso_U_22
_atom_site_aniso_U_33
_atom_site_aniso_U_12
_atom_site_aniso_U_13
_atom_site_aniso_U_23
Na 0.02010 0.03000 0.02420 0.00000 0.01090 0.00000
Co 0.01050 0.01070 0.01190 0.00010 0.00460 -0.00010
Se 0.00870 0.01120 0.00900 0.00000 0.00330 0.00000
O1 0.01750 0.01360 0.01760 0.00000 0.01300 0.00000
O2 0.01770 0.02410 0.01030 0.00000 0.00080 0.00000
O3 0.01190 0.01230 0.01620 0.00290 0.00400 -0.00040
O-h 0.01040 0.01330 0.01260 0.00000 0.00540 0.00000

loop_
_atom_site_label
_atom_site_fract_x
_atom_site_fract_y
_atom_site_fract_z
_atom_site_occupancy
_atom_site_U_iso_or_equiv
_atom_site_type_symbol
_atom_site_attached_hydrogens
Na 0.00000 0.50000 0.50000 1.00000 0.02420 Na 0
Co 0.25000 0.25000 0.00000 1.00000 0.01110 Co 0
Se 0.08896 0.00000 0.29501 1.00000 0.00980 Se 0
O1 0.18607 0.00000 0.14883 1.00000 0.01430 O 0
O2 0.23093 0.00000 0.51570 1.00000 0.01910 O 0
O3 -0.02689 0.21186 0.24960 1.00000 0.01410 O 0
O-h 0.15206 0.50000 0.08207 1.00000 0.01190 O 0
H1 0.05900 0.50000 0.03900 0.50000 0.00600 H 0
H2 0.18900 0.50000 0.20000 1.00000 0.03600 H 0

loop_
_cod_changelog_entry_id
_cod_changelog_entry_author
_cod_changelog_entry_date
_cod_changelog_entry_text
1
;cod-tools version 3.8.0
Id: cif_guess_AMCSD_atom_types 9581 2023-05-17 12:35:41Z saulius
;
2023-05-18T08:43:33+03:00
;Derived atom types and hydrogen counts
from atom names that follow the AMCSD naming convention
(Wat == water, O-H == hydroxyl).
;
2
;cod-tools version 3.10.1
Id: cif_fix_AMCSD_aniso_labels 10200 2024-08-01 14:09:44Z saulius
;
2024-08-02T12:21:35+03:00
;Changed the following '_atom_site_aniso_label' values:
'Oh' -> 'O-h'
;

loop_
_cod_related_entry_id
_cod_related_entry_database
_cod_related_entry_code
1 AMCSD 0007250
